data_4117467
loop_
_publ_author_name
'Sam C. K. Hau'
'Ping-Shing Cheng'
'Thomas C. W. Mak'

_publ_section_title
;
 Enlargement of Globular Silver Alkynide Cluster via Core Transformation
;
_journal_name_full 'Journal of the American Chemical Society'
_journal_page_first 2922
_journal_page_last 2925
_journal_paper_doi 10.1021/ja211438q
_journal_volume 134
_journal_year 2012
_chemical_formula_sum 'C96 H126 Ag14 Cl2'
_chemical_formula_weight 2861.05
_chemical_name_systematic
; 
 ? 
;
_space_group_IT_number 148
_symmetry_cell_setting hexagonal
_symmetry_space_group_name_Hall '-R 3'
_symmetry_space_group_name_H-M 'R -3 :H'
_atom_sites_solution_hydrogens geom
_atom_sites_solution_primary direct
_atom_sites_solution_secondary difmap
_audit_creation_method SHELXL-97
_cell_angle_alpha 90.00
_cell_angle_beta 90.00
_cell_angle_gamma 120.00
_cell_formula_units_Z 3
_cell_length_a 24.4626(14)
_cell_length_b 24.4626(14)
_cell_length_c 14.0339(7)
_cell_measurement_temperature 173(2)
_cell_volume 7273.0(7)
_computing_cell_refinement SAINT(Bruker,2001)
_computing_data_collection APEX2(Bruker,2003)
_computing_data_reduction APEX2(Bruker,2003)
_computing_molecular_graphics DIAMOND
_computing_publication_material 'SHELXL-97 (Sheldrick, 1997)'
_computing_structure_refinement 'SHELXL-97 (Sheldrick, 1997)'
_computing_structure_solution 'SHELXS-97 (Sheldrick, 1997)'
_diffrn_ambient_temperature 173(2)
_diffrn_measured_fraction_theta_full 1.000
_diffrn_measured_fraction_theta_max 1.000
_diffrn_measurement_device_type 'Bruker APEX II CCD diffractometer'
_diffrn_measurement_method '\f and \w scan'
_diffrn_radiation_monochromator graphite
_diffrn_radiation_source 'fine-focus sealed tube'
_diffrn_radiation_type MoK\a
_diffrn_radiation_wavelength 0.71073
_diffrn_reflns_av_R_equivalents 0.0926
_diffrn_reflns_av_sigmaI/netI 0.0289
_diffrn_reflns_limit_h_max 29
_diffrn_reflns_limit_h_min -29
_diffrn_reflns_limit_k_max 29
_diffrn_reflns_limit_k_min -29
_diffrn_reflns_limit_l_max 14
_diffrn_reflns_limit_l_min -16
_diffrn_reflns_number 55710
_diffrn_reflns_theta_full 25.24
_diffrn_reflns_theta_max 25.24
_diffrn_reflns_theta_min 1.66
_exptl_absorpt_coefficient_mu 2.854
_exptl_absorpt_correction_T_max 0.4815
_exptl_absorpt_correction_T_min 0.3948
_exptl_absorpt_correction_type none
_exptl_crystal_colour colorless
_exptl_crystal_density_diffrn 1.960
_exptl_crystal_description block
_exptl_crystal_F_000 4182
_exptl_crystal_size_max 0.40
_exptl_crystal_size_mid 0.30
_exptl_crystal_size_min 0.30
_refine_diff_density_max 1.789
_refine_diff_density_min -0.985
_refine_diff_density_rms 0.120
_refine_ls_extinction_method none
_refine_ls_goodness_of_fit_ref 1.040
_refine_ls_hydrogen_treatment constr
_refine_ls_matrix_type full
_refine_ls_number_parameters 170
_refine_ls_number_reflns 2935
_refine_ls_number_restraints 18
_refine_ls_restrained_S_all 1.047
_refine_ls_R_factor_all 0.0577
_refine_ls_R_factor_gt 0.0435
_refine_ls_shift/su_max 0.000
_refine_ls_shift/su_mean 0.000
_refine_ls_structure_factor_coef Fsqd
_refine_ls_weighting_details 'calc w=1/[\s^2^(Fo^2^)+(0.0459P)^2^+109.2425P] where P=(Fo^2^+2Fc^2^)/3'
_refine_ls_weighting_scheme calc
_refine_ls_wR_factor_gt 0.1068
_refine_ls_wR_factor_ref 0.1185
_reflns_number_gt 2385
_reflns_number_total 2935
_reflns_threshold_expression >2sigma(I)
_cod_data_source_file ja211438q_si_002_4.cif
_cod_data_source_block 3B
_cod_original_sg_symbol_H-M 'R -3'
_cod_database_code 4117467

loop_
_symmetry_equiv_pos_as_xyz
'x, y, z'
'-y, x-y, z'
'-x+y, -x, z'
'x+2/3, y+1/3, z+1/3'
'-y+2/3, x-y+1/3, z+1/3'
'-x+y+2/3, -x+1/3, z+1/3'
'x+1/3, y+2/3, z+2/3'
'-y+1/3, x-y+2/3, z+2/3'
'-x+y+1/3, -x+2/3, z+2/3'
'-x, -y, -z'
'y, -x+y, -z'
'x-y, x, -z'
'-x+2/3, -y+1/3, -z+1/3'
'y+2/3, -x+y+1/3, -z+1/3'
'x-y+2/3, x+1/3, -z+1/3'
'-x+1/3, -y+2/3, -z+2/3'
'y+1/3, -x+y+2/3, -z+2/3'
'x-y+1/3, x+2/3, -z+2/3'

loop_
_atom_site_label
_atom_site_type_symbol
_atom_site_fract_x
_atom_site_fract_y
_atom_site_fract_z
_atom_site_U_iso_or_equiv
_atom_site_adp_type
_atom_site_occupancy
_atom_site_symmetry_multiplicity
_atom_site_calc_flag
_atom_site_refinement_flags
Cl1 Cl 0.0000 0.0000 1.0000 0.0390(7) Uani 1 6 d S
Cl2 Cl 0.0000 0.0000 0.5000 0.333(9) Uani 1 6 d SU
Ag1 Ag 0.13092(3) 0.09704(3) 0.92854(4) 0.05566(19) Uani 1 1 d .
Ag2 Ag 0.08755(2) -0.03223(3) 0.85519(4) 0.05427(19) Uani 1 1 d .
Ag3 Ag 0.0000 0.0000 0.73729(8) 0.0656(3) Uani 1 3 d S
C1 C 0.1443(4) 0.1653(3) 1.0594(6) 0.0615(19) Uani 1 1 d .
C2 C 0.1613(3) 0.2117(3) 1.0118(5) 0.0533(17) Uani 1 1 d .
C3 C 0.1879(4) 0.2730(3) 0.9638(6) 0.0600(19) Uani 1 1 d .
H3A H 0.1610 0.2681 0.9071 0.072 Uiso 1 1 calc R
C4 C 0.2552(4) 0.2940(5) 0.9287(7) 0.084(3) Uani 1 1 d .
H4A H 0.2817 0.2961 0.9835 0.100 Uiso 1 1 calc R
H4B H 0.2538 0.2624 0.8830 0.100 Uiso 1 1 calc R
C5 C 0.2844(5) 0.3584(6) 0.8806(9) 0.113(4) Uani 1 1 d .
H5A H 0.3283 0.3719 0.8615 0.135 Uiso 1 1 calc R
H5B H 0.2602 0.3554 0.8224 0.135 Uiso 1 1 calc R
C6 C 0.2841(6) 0.4057(5) 0.9472(10) 0.120(5) Uani 1 1 d .
H6A H 0.3112 0.4109 1.0027 0.144 Uiso 1 1 calc R
H6B H 0.3020 0.4470 0.9144 0.144 Uiso 1 1 calc R
C7 C 0.2194(7) 0.3865(5) 0.9809(8) 0.106(4) Uani 1 1 d .
H7A H 0.1933 0.3848 0.9259 0.127 Uiso 1 1 calc R
H7B H 0.2215 0.4186 1.0259 0.127 Uiso 1 1 calc R
C8 C 0.1884(5) 0.3233(4) 1.0294(7) 0.083(3) Uani 1 1 d .
H8A H 0.1445 0.3112 1.0467 0.100 Uiso 1 1 calc R
H8B H 0.2115 0.3261 1.0887 0.100 Uiso 1 1 calc R
C9 C 0.0097(4) -0.0922(4) 0.7748(6) 0.0617(19) Uani 1 1 d .
C10 C -0.0303(5) -0.1266(5) 0.7223(8) 0.090(3) Uani 1 1 d .
C11 C -0.0746(8) -0.1694(7) 0.6455(11) 0.141(6) Uani 1 1 d .
H11A H -0.0993 -0.1504 0.6186 0.169 Uiso 1 1 calc R
C12 C -0.1173(7) -0.2286(8) 0.6946(11) 0.136(6) Uani 1 1 d .
H12A H -0.1358 -0.2188 0.7503 0.164 Uiso 1 1 calc R
H12B H -0.1524 -0.2555 0.6509 0.164 Uiso 1 1 calc R
C13 C -0.0886(6) -0.2643(5) 0.7270(8) 0.096(3) Uani 1 1 d .
H13A H -0.0938 -0.2801 0.7902 0.115 Uiso 1 1 calc R
C14 C -0.0524(9) -0.2739(9) 0.6592(14) 0.169(6) Uani 1 1 d U
H14A H -0.0813 -0.3099 0.6186 0.203 Uiso 1 1 calc R
H14B H -0.0247 -0.2862 0.6930 0.203 Uiso 1 1 calc R
C15 C -0.0142(9) -0.2220(10) 0.5991(14) 0.178(7) Uani 1 1 d U
H15A H -0.0027 -0.2387 0.5431 0.214 Uiso 1 1 calc R
H15B H 0.0254 -0.1943 0.6340 0.214 Uiso 1 1 calc R
C16 C -0.0390(9) -0.1820(7) 0.5634(8) 0.181(9) Uani 1 1 d .
H16A H -0.0682 -0.2034 0.5097 0.217 Uiso 1 1 calc R
H16B H -0.0037 -0.1415 0.5400 0.217 Uiso 1 1 calc R

loop_
_atom_site_aniso_label
_atom_site_aniso_U_11
_atom_site_aniso_U_22
_atom_site_aniso_U_33
_atom_site_aniso_U_23
_atom_site_aniso_U_13
_atom_site_aniso_U_12
Cl1 0.0360(11) 0.0360(11) 0.0450(19) 0.000 0.000 0.0180(5)
Cl2 0.328(9) 0.328(9) 0.343(13) 0.000 0.000 0.164(4)
Ag1 0.0522(3) 0.0515(3) 0.0631(4) -0.0024(2) 0.0026(2) 0.0258(3)
Ag2 0.0469(3) 0.0540(3) 0.0595(4) -0.0088(2) 0.0013(2) 0.0234(3)
Ag3 0.0642(4) 0.0642(4) 0.0684(7) 0.000 0.000 0.0321(2)
C1 0.054(4) 0.044(4) 0.073(5) -0.007(4) -0.007(4) 0.014(3)
C2 0.050(4) 0.040(4) 0.063(5) -0.003(3) 0.001(3) 0.017(3)
C3 0.061(4) 0.044(4) 0.064(5) 0.007(3) 0.000(4) 0.018(3)
C4 0.072(6) 0.081(6) 0.092(7) 0.022(5) 0.030(5) 0.034(5)
C5 0.083(7) 0.111(9) 0.113(9) 0.047(8) 0.015(6) 0.026(7)
C6 0.115(10) 0.062(6) 0.135(11) 0.023(7) -0.047(8) 0.010(6)
C7 0.165(12) 0.070(6) 0.095(8) -0.002(5) -0.029(8) 0.069(8)
C8 0.123(8) 0.073(6) 0.073(6) 0.011(5) 0.013(5) 0.063(6)
C9 0.068(5) 0.052(4) 0.065(5) -0.014(4) -0.006(4) 0.030(4)
C10 0.091(7) 0.088(7) 0.098(7) -0.047(6) -0.030(6) 0.051(6)
C11 0.175(15) 0.102(10) 0.143(13) -0.029(9) -0.058(11) 0.067(11)
C12 0.127(11) 0.149(13) 0.156(13) -0.073(11) -0.038(10) 0.086(11)
C13 0.108(8) 0.082(7) 0.089(7) -0.017(6) -0.007(6) 0.040(6)
C14 0.187(10) 0.158(10) 0.191(11) -0.014(8) 0.014(8) 0.109(8)
C15 0.148(10) 0.195(11) 0.182(11) -0.029(8) 0.045(8) 0.079(8)
C16 0.27(2) 0.104(10) 0.044(6) -0.025(6) -0.006(9) 0.001(12)

loop_
_atom_type_symbol
_atom_type_description
_atom_type_scat_dispersion_real
_atom_type_scat_dispersion_imag
_atom_type_scat_source
C C 0.0033 0.0016 'International Tables Vol C Tables 4.2.6.8 and 6.1.1.4'
H H 0.0000 0.0000 'International Tables Vol C Tables 4.2.6.8 and 6.1.1.4'
Ag Ag -0.8971 1.1015 'International Tables Vol C Tables 4.2.6.8 and 6.1.1.4'
Cl Cl 0.1484 0.1585 'International Tables Vol C Tables 4.2.6.8 and 6.1.1.4'

loop_
_geom_angle_atom_site_label_1
_geom_angle_atom_site_label_2
_geom_angle_atom_site_label_3
_geom_angle
_geom_angle_site_symmetry_1
_geom_angle_site_symmetry_3
C9 Ag1 C1 125.4(3) 2 .
C9 Ag1 C1 113.8(3) 2 11_557
C1 Ag1 C1 120.56(14) . 11_557
C9 Ag1 Ag2 44.36(19) 2 2
C1 Ag1 Ag2 88.57(19) . 2
C1 Ag1 Ag2 144.62(19) 11_557 2
C9 Ag1 Ag2 78.5(2) 2 .
C1 Ag1 Ag2 149.3(2) . .
C1 Ag1 Ag2 43.66(19) 11_557 .
Ag2 Ag1 Ag2 101.02(3) 2 .
C9 Ag1 Ag2 152.06(19) 2 12_557
C1 Ag1 Ag2 42.6(2) . 12_557
C1 Ag1 Ag2 85.6(2) 11_557 12_557
Ag2 Ag1 Ag2 108.33(2) 2 12_557
Ag2 Ag1 Ag2 107.06(2) . 12_557
C9 Ag2 C1 175.1(3) . 11_557
C9 Ag2 Ag1 53.8(2) . 3
C1 Ag2 Ag1 123.5(2) 11_557 3
C9 Ag2 Ag1 131.1(2) . .
C1 Ag2 Ag1 53.3(2) 11_557 .
Ag1 Ag2 Ag1 115.57(3) 3 .
C9 Ag2 Ag1 125.8(2) . 11_557
C1 Ag2 Ag1 51.6(2) 11_557 11_557
Ag1 Ag2 Ag1 71.985(19) 3 11_557
Ag1 Ag2 Ag1 71.331(18) . 11_557
C9 Ag2 Ag3 51.7(2) . .
C1 Ag2 Ag3 133.1(2) 11_557 .
Ag1 Ag2 Ag3 81.50(2) 3 .
Ag1 Ag2 Ag3 80.73(2) . .
Ag1 Ag2 Ag3 126.97(3) 11_557 .
C9 Ag3 C9 115.48(13) . 2
C9 Ag3 C9 115.48(13) . 3
C9 Ag3 C9 115.48(13) 2 3
C9 Ag3 Ag2 41.59(19) . .
C9 Ag3 Ag2 75.03(19) 2 .
C9 Ag3 Ag2 131.41(19) 3 .
C9 Ag3 Ag2 75.03(19) . 3
C9 Ag3 Ag2 131.40(19) 2 3
C9 Ag3 Ag2 41.59(19) 3 3
Ag2 Ag3 Ag2 94.23(3) . 3
C9 Ag3 Ag2 131.41(19) . 2
C9 Ag3 Ag2 41.60(19) 2 2
C9 Ag3 Ag2 75.03(19) 3 2
Ag2 Ag3 Ag2 94.23(3) . 2
Ag2 Ag3 Ag2 94.23(3) 3 2
C2 C1 Ag2 176.8(7) . 12_557
C2 C1 Ag1 95.4(6) . .
Ag2 C1 Ag1 85.8(3) 12_557 .
C2 C1 Ag1 99.7(6) . 12_557
Ag2 C1 Ag1 83.1(3) 12_557 12_557
Ag1 C1 Ag1 94.2(3) . 12_557
C1 C2 C3 172.5(8) . .
C2 C3 C8 111.5(7) . .
C2 C3 C4 109.9(7) . .
C8 C3 C4 110.3(7) . .
C2 C3 H3A 108.3 . .
C8 C3 H3A 108.3 . .
C4 C3 H3A 108.3 . .
C5 C4 C3 110.9(8) . .
C5 C4 H4A 109.5 . .
C3 C4 H4A 109.5 . .
C5 C4 H4B 109.5 . .
C3 C4 H4B 109.5 . .
H4A C4 H4B 108.0 . .
C6 C5 C4 110.0(10) . .
C6 C5 H5A 109.7 . .
C4 C5 H5A 109.7 . .
C6 C5 H5B 109.7 . .
C4 C5 H5B 109.7 . .
H5A C5 H5B 108.2 . .
C7 C6 C5 111.9(9) . .
C7 C6 H6A 109.2 . .
C5 C6 H6A 109.2 . .
C7 C6 H6B 109.2 . .
C5 C6 H6B 109.2 . .
H6A C6 H6B 107.9 . .
C6 C7 C8 112.4(9) . .
C6 C7 H7A 109.1 . .
C8 C7 H7A 109.1 . .
C6 C7 H7B 109.1 . .
C8 C7 H7B 109.1 . .
H7A C7 H7B 107.9 . .
C7 C8 C3 110.6(8) . .
C7 C8 H8A 109.5 . .
C3 C8 H8A 109.5 . .
C7 C8 H8B 109.5 . .
C3 C8 H8B 109.5 . .
H8A C8 H8B 108.1 . .
C10 C9 Ag2 173.0(8) . .
C10 C9 Ag1 103.7(8) . 3
Ag2 C9 Ag1 81.8(3) . 3
C10 C9 Ag3 95.5(7) . .
Ag2 C9 Ag3 86.7(3) . .
Ag1 C9 Ag3 109.4(3) 3 .
C9 C10 C11 172.2(13) . .
C12 C11 C10 105.0(13) . .
C12 C11 C16 110.0(12) . .
C10 C11 C16 112.5(13) . .
C12 C11 H11A 109.7 . .
C10 C11 H11A 109.7 . .
C16 C11 H11A 109.7 . .
C13 C12 C11 115.1(13) . .
C13 C12 H12A 108.5 . .
C11 C12 H12A 108.5 . .
C13 C12 H12B 108.5 . .
C11 C12 H12B 108.5 . .
H12A C12 H12B 107.5 . .
C14 C13 C12 115.4(13) . .
C14 C13 H13A 122.3 . .
C12 C13 H13A 122.3 . .
C13 C14 C15 116.4(15) . .
C13 C14 H14A 108.2 . .
C15 C14 H14A 108.2 . .
C13 C14 H14B 108.2 . .
C15 C14 H14B 108.2 . .
H14A C14 H14B 107.3 . .
C14 C15 C16 119.4(16) . .
C14 C15 H15A 107.5 . .
C16 C15 H15A 107.5 . .
C14 C15 H15B 107.5 . .
C16 C15 H15B 107.5 . .
H15A C15 H15B 107.0 . .
C15 C16 C11 109.6(12) . .
C15 C16 H16A 109.7 . .
C11 C16 H16A 109.7 . .
C15 C16 H16B 109.7 . .
C11 C16 H16B 109.7 . .
H16A C16 H16B 108.2 . .

loop_
_geom_bond_atom_site_label_1
_geom_bond_atom_site_label_2
_geom_bond_distance
_geom_bond_site_symmetry_2
Ag1 C9 2.383(8) 2
Ag1 C1 2.393(8) .
Ag1 C1 2.399(8) 11_557
Ag1 Ag2 2.9226(8) 2
Ag1 Ag2 2.9716(8) .
Ag1 Ag2 3.0457(8) 12_557
Ag2 C9 2.064(8) .
Ag2 C1 2.067(8) 11_557
Ag2 Ag1 2.9226(8) 3
Ag2 Ag1 3.0457(8) 11_557
Ag2 Ag3 3.1041(8) .
Ag3 C9 2.440(8) .
Ag3 C9 2.440(8) 2
Ag3 C9 2.440(8) 3
Ag3 Ag2 3.1041(8) 3
Ag3 Ag2 3.1042(8) 2
C1 C2 1.198(10) .
C1 Ag2 2.067(8) 12_557
C1 Ag1 2.399(8) 12_557
C2 C3 1.467(10) .
C3 C8 1.532(11) .
C3 C4 1.540(11) .
C3 H3A 1.0000 .
C4 C5 1.524(14) .
C4 H4A 0.9900 .
C4 H4B 0.9900 .
C5 C6 1.492(18) .
C5 H5A 0.9900 .
C5 H5B 0.9900 .
C6 C7 1.485(17) .
C6 H6A 0.9900 .
C6 H6B 0.9900 .
C7 C8 1.500(13) .
C7 H7A 0.9900 .
C7 H7B 0.9900 .
C8 H8A 0.9900 .
C8 H8B 0.9900 .
C9 C10 1.177(11) .
C9 Ag1 2.383(8) 3
C10 C11 1.515(16) .
C11 C12 1.47(2) .
C11 C16 1.57(2) .
C11 H11A 1.0000 .
C12 C13 1.441(17) .
C12 H12A 0.9900 .
C12 H12B 0.9900 .
C13 C14 1.397(18) .
C13 H13A 0.9500 .
C14 C15 1.42(2) .
C14 H14A 0.9900 .
C14 H14B 0.9900 .
C15 C16 1.47(2) .
C15 H15A 0.9900 .
C15 H15B 0.9900 .
C16 H16A 0.9900 .
C16 H16B 0.9900 .

loop_
_geom_torsion_atom_site_label_1
_geom_torsion_atom_site_label_2
_geom_torsion_atom_site_label_3
_geom_torsion_atom_site_label_4
_geom_torsion
_geom_torsion_site_symmetry_1
_geom_torsion_site_symmetry_4
C9 Ag1 Ag2 C9 -38.6(4) 2 .
C1 Ag1 Ag2 C9 106.0(5) . .
C1 Ag1 Ag2 C9 177.1(4) 11_557 .
Ag2 Ag1 Ag2 C9 -0.2(3) 2 .
Ag2 Ag1 Ag2 C9 113.1(3) 12_557 .
C9 Ag1 Ag2 C1 144.2(3) 2 11_557
C1 Ag1 Ag2 C1 -71.2(5) . 11_557
Ag2 Ag1 Ag2 C1 -177.3(3) 2 11_557
Ag2 Ag1 Ag2 C1 -64.1(3) 12_557 11_557
C9 Ag1 Ag2 Ag1 -101.84(18) 2 3
C1 Ag1 Ag2 Ag1 42.8(4) . 3
C1 Ag1 Ag2 Ag1 113.9(3) 11_557 3
Ag2 Ag1 Ag2 Ag1 -63.40(4) 2 3
Ag2 Ag1 Ag2 Ag1 49.87(4) 12_557 3
C9 Ag1 Ag2 Ag1 -160.27(18) 2 11_557
C1 Ag1 Ag2 Ag1 -15.6(4) . 11_557
C1 Ag1 Ag2 Ag1 55.5(3) 11_557 11_557
Ag2 Ag1 Ag2 Ag1 -121.83(2) 2 11_557
Ag2 Ag1 Ag2 Ag1 -8.56(3) 12_557 11_557
C9 Ag1 Ag2 Ag3 -25.97(18) 2 .
C1 Ag1 Ag2 Ag3 118.6(4) . .
C1 Ag1 Ag2 Ag3 -170.2(3) 11_557 .
Ag2 Ag1 Ag2 Ag3 12.47(3) 2 .
Ag2 Ag1 Ag2 Ag3 125.73(3) 12_557 .
C1 Ag2 Ag3 C9 -178.6(4) 11_557 .
Ag1 Ag2 Ag3 C9 -50.0(3) 3 .
Ag1 Ag2 Ag3 C9 -167.8(3) . .
Ag1 Ag2 Ag3 C9 -109.8(3) 11_557 .
C9 Ag2 Ag3 C9 -166.5(4) . 2
C1 Ag2 Ag3 C9 14.9(3) 11_557 2
Ag1 Ag2 Ag3 C9 143.52(19) 3 2
Ag1 Ag2 Ag3 C9 25.71(19) . 2
Ag1 Ag2 Ag3 C9 83.78(19) 11_557 2
C9 Ag2 Ag3 C9 82.57(15) . 3
C1 Ag2 Ag3 C9 -96.0(4) 11_557 3
Ag1 Ag2 Ag3 C9 32.5(3) 3 3
Ag1 Ag2 Ag3 C9 -85.3(3) . 3
Ag1 Ag2 Ag3 C9 -27.2(3) 11_557 3
C9 Ag2 Ag3 Ag2 61.7(3) . 3
C1 Ag2 Ag3 Ag2 -116.9(3) 11_557 3
Ag1 Ag2 Ag3 Ag2 11.71(2) 3 3
Ag1 Ag2 Ag3 Ag2 -106.11(2) . 3
Ag1 Ag2 Ag3 Ag2 -48.03(2) 11_557 3
C9 Ag2 Ag3 Ag2 156.3(3) . 2
C1 Ag2 Ag3 Ag2 -22.3(3) 11_557 2
Ag1 Ag2 Ag3 Ag2 106.28(2) 3 2
Ag1 Ag2 Ag3 Ag2 -11.54(2) . 2
Ag1 Ag2 Ag3 Ag2 46.54(3) 11_557 2
C9 Ag1 C1 C2 -37.0(7) 2 .
C1 Ag1 C1 C2 137.7(6) 11_557 .
Ag2 Ag1 C1 C2 -63.4(5) 2 .
Ag2 Ag1 C1 C2 -172.9(4) . .
Ag2 Ag1 C1 C2 177.1(7) 12_557 .
C9 Ag1 C1 Ag2 145.9(2) 2 12_557
C1 Ag1 C1 Ag2 -39.3(4) 11_557 12_557
Ag2 Ag1 C1 Ag2 119.5(2) 2 12_557
Ag2 Ag1 C1 Ag2 10.0(5) . 12_557
C9 Ag1 C1 Ag1 63.2(4) 2 12_557
C1 Ag1 C1 Ag1 -122.1(2) 11_557 12_557
Ag2 Ag1 C1 Ag1 36.8(2) 2 12_557
Ag2 Ag1 C1 Ag1 -72.7(4) . 12_557
Ag2 Ag1 C1 Ag1 -82.7(3) 12_557 12_557
Ag2 C1 C2 C3 -30(18) 12_557 .
Ag1 C1 C2 C3 -143(6) . .
Ag1 C1 C2 C3 122(6) 12_557 .
C1 C2 C3 C8 -50(7) . .
C1 C2 C3 C4 73(6) . .
C2 C3 C4 C5 -178.7(9) . .
C8 C3 C4 C5 -55.3(11) . .
C3 C4 C5 C6 56.5(13) . .
C4 C5 C6 C7 -57.2(13) . .
C5 C6 C7 C8 57.5(13) . .
C6 C7 C8 C3 -55.4(13) . .
C2 C3 C8 C7 176.5(8) . .
C4 C3 C8 C7 54.1(11) . .
C1 Ag2 C9 C10 -84(8) 11_557 .
Ag1 Ag2 C9 C10 -142(7) 3 .
Ag1 Ag2 C9 C10 124(7) . .
Ag1 Ag2 C9 C10 -140(7) 11_557 .
Ag3 Ag2 C9 C10 108(7) . .
C1 Ag2 C9 Ag1 58(4) 11_557 3
Ag1 Ag2 C9 Ag1 -94.1(2) . 3
Ag1 Ag2 C9 Ag1 1.9(3) 11_557 3
Ag3 Ag2 C9 Ag1 -110.1(3) . 3
C1 Ag2 C9 Ag3 168(3) 11_557 .
Ag1 Ag2 C9 Ag3 110.1(3) 3 .
Ag1 Ag2 C9 Ag3 16.0(4) . .
Ag1 Ag2 C9 Ag3 112.05(19) 11_557 .
C9 Ag3 C9 C10 -158.8(7) 2 .
C9 Ag3 C9 C10 62.2(9) 3 .
Ag2 Ag3 C9 C10 -173.3(9) . .
Ag2 Ag3 C9 C10 72.1(7) 3 .
Ag2 Ag3 C9 C10 154.4(6) 2 .
C9 Ag3 C9 Ag2 14.5(5) 2 .
C9 Ag3 C9 Ag2 -124.52(14) 3 .
Ag2 Ag3 C9 Ag2 -114.6(2) 3 .
Ag2 Ag3 C9 Ag2 -32.3(4) 2 .
C9 Ag3 C9 Ag1 94.7(3) 2 3
C9 Ag3 C9 Ag1 -44.4(4) 3 3
Ag2 Ag3 C9 Ag1 80.1(3) . 3
Ag2 Ag3 C9 Ag1 -34.5(2) 3 3
Ag2 Ag3 C9 Ag1 47.8(4) 2 3
Ag2 C9 C10 C11 -8(15) . .
Ag1 C9 C10 C11 -148(9) 3 .
Ag3 C9 C10 C11 100(9) . .
C9 C10 C11 C12 129(9) . .
C9 C10 C11 C16 10(10) . .
C10 C11 C12 C13 -69.0(15) . .
C16 C11 C12 C13 52.3(17) . .
C11 C12 C13 C14 -49.3(17) . .
C12 C13 C14 C15 40(2) . .
C13 C14 C15 C16 -39(3) . .
C14 C15 C16 C11 42(2) . .
C12 C11 C16 C15 -46.9(18) . .
C10 C11 C16 C15 69.7(17) . .
